data_4501900
loop_
_publ_author_name
'Kim, Hyun Jee'
'Lindoy, Leonard F.'
'Lee, Shim Sung'

_publ_section_title
;
 Networking of Tribenzo-O2S2-Macrocycles with Mercury Thiocyanate: Effect
 of Macrocyclic Isomers
;
_journal_issue 9
_journal_name_full 'Crystal Growth &amp; Design'
_journal_page_first 3850
_journal_paper_doi 10.1021/cg100687v
_journal_volume 10
_journal_year 2010
_chemical_formula_sum 'C29 H26 Hg2 N4 O2 S6'
_chemical_formula_weight 1056.08
_chemical_name_systematic
; 
 ? 
;
_space_group_IT_number 14
_symmetry_cell_setting monoclinic
_symmetry_space_group_name_Hall '-P 2yn'
_symmetry_space_group_name_H-M 'P 1 21/n 1'
_atom_sites_solution_hydrogens geom
_atom_sites_solution_primary direct
_atom_sites_solution_secondary difmap
_audit_creation_method SHELXTL
_cell_angle_alpha 90.00
_cell_angle_beta 91.121(16)
_cell_angle_gamma 90.00
_cell_formula_units_Z 4
_cell_length_a 12.365(13)
_cell_length_b 11.292(12)
_cell_length_c 24.13(3)
_cell_measurement_reflns_used 8596
_cell_measurement_temperature 173(2)
_cell_measurement_theta_max 27.51
_cell_measurement_theta_min 2.44
_cell_volume 3369(7)
_computing_cell_refinement 'Bruker SAINT'
_computing_data_collection 'Bruker APEX2'
_computing_data_reduction 'Bruker SAINT'
_computing_molecular_graphics 'Bruker SHELXTL'
_computing_publication_material 'Bruker SHELXTL'
_computing_structure_refinement 'Bruker SHELXTL'
_computing_structure_solution 'Bruker SHELXTL'
_diffrn_ambient_temperature 173(2)
_diffrn_measured_fraction_theta_full 1.000
_diffrn_measured_fraction_theta_max 1.000
_diffrn_measurement_device_type 'Bruker APEX-II CCD'
_diffrn_measurement_method '\f and \w scans'
_diffrn_radiation_monochromator graphite
_diffrn_radiation_source 'fine-focus sealed tube'
_diffrn_radiation_type MoK\a
_diffrn_radiation_wavelength 0.71073
_diffrn_reflns_av_R_equivalents 0.0485
_diffrn_reflns_av_sigmaI/netI 0.0452
_diffrn_reflns_limit_h_max 15
_diffrn_reflns_limit_h_min -16
_diffrn_reflns_limit_k_max 14
_diffrn_reflns_limit_k_min -14
_diffrn_reflns_limit_l_max 30
_diffrn_reflns_limit_l_min -31
_diffrn_reflns_number 30963
_diffrn_reflns_theta_full 27.50
_diffrn_reflns_theta_max 27.50
_diffrn_reflns_theta_min 1.69
_exptl_absorpt_coefficient_mu 9.511
_exptl_absorpt_correction_T_max 0.4210
_exptl_absorpt_correction_T_min 0.1996
_exptl_absorpt_correction_type multi-scan
_exptl_crystal_colour colourless
_exptl_crystal_density_diffrn 2.083
_exptl_crystal_density_method 'not measured'
_exptl_crystal_description block
_exptl_crystal_F_000 2000
_exptl_crystal_size_max 0.25
_exptl_crystal_size_mid 0.13
_exptl_crystal_size_min 0.11
_refine_diff_density_max 2.327
_refine_diff_density_min -1.414
_refine_diff_density_rms 0.153
_refine_ls_extinction_method none
_refine_ls_goodness_of_fit_ref 1.034
_refine_ls_hydrogen_treatment constr
_refine_ls_matrix_type full
_refine_ls_number_parameters 388
_refine_ls_number_reflns 7733
_refine_ls_number_restraints 0
_refine_ls_restrained_S_all 1.034
_refine_ls_R_factor_all 0.0550
_refine_ls_R_factor_gt 0.0373
_refine_ls_shift/su_max 0.001
_refine_ls_shift/su_mean 0.000
_refine_ls_structure_factor_coef Fsqd
_refine_ls_weighting_details 'calc w=1/[\s^2^(Fo^2^)+(0.0260P)^2^+11.7943P] where P=(Fo^2^+2Fc^2^)/3'
_refine_ls_weighting_scheme calc
_refine_ls_wR_factor_gt 0.0754
_refine_ls_wR_factor_ref 0.0808
_reflns_number_gt 5999
_reflns_number_total 7733
_reflns_threshold_expression >2sigma(I)
_cod_data_source_file cg100687v_si_002.cif
_cod_data_source_block Complex1
_cod_depositor_comments
;
The following automatic conversions were performed:

'_symmetry_cell_setting' value 'Monoclinic' changed to 'monoclinic'
according to /home/saulius/struct/CIF-dictionaries/cif_core.dic
dictionary named 'cif_core.dic' version 2.4.2 from
2011-04-26.

'_exptl_absorpt_correction_type' value 'multi scan'
changed to 'multi-scan' according to
/home/saulius/struct/CIF-dictionaries/cif_core.dic dictionary named
'cif_core.dic' version 2.4.2 from 2011-04-26.

Automatic conversion script
Id: cif_fix_values 1715 2011-07-08 13:25:40Z adriana 
;
_cod_original_cell_volume 3368(6)
_cod_original_sg_symbol_H-M P2(1)/n
_cod_database_code 4501900

loop_
_symmetry_equiv_pos_as_xyz
'x, y, z'
'-x+1/2, y+1/2, -z+1/2'
'-x, -y, -z'
'x-1/2, -y-1/2, z-1/2'

loop_
_atom_site_label
_atom_site_type_symbol
_atom_site_fract_x
_atom_site_fract_y
_atom_site_fract_z
_atom_site_U_iso_or_equiv
_atom_site_adp_type
_atom_site_occupancy
_atom_site_symmetry_multiplicity
_atom_site_calc_flag
_atom_site_refinement_flags
Hg1 Hg 0.467588(19) 0.84172(2) 0.419769(10) 0.03424(7) Uani 1 1 d .
Hg2 Hg 0.838764(19) 0.68576(2) 0.291839(11) 0.03992(8) Uani 1 1 d .
S1 S 0.28956(10) 0.80671(12) 0.36493(6) 0.0235(3) Uani 1 1 d .
S2 S 0.01708(11) 0.70274(13) 0.34429(6) 0.0279(3) Uani 1 1 d .
S3 S 0.57997(13) 0.99115(15) 0.36962(8) 0.0437(4) Uani 1 1 d .
S4 S 0.47794(14) 0.77093(16) 0.51592(7) 0.0427(4) Uani 1 1 d .
S5 S 0.73861(14) 0.52607(16) 0.34823(10) 0.0570(5) Uani 1 1 d .
S6 S 0.77143(14) 0.71405(18) 0.19790(7) 0.0478(4) Uani 1 1 d .
O1 O 0.0263(3) 0.9333(4) 0.41751(17) 0.0332(9) Uani 1 1 d .
O2 O 0.1173(3) 0.9973(4) 0.29822(16) 0.0304(9) Uani 1 1 d .
N1 N 0.7634(4) 0.8559(5) 0.3421(3) 0.0451(14) Uani 1 1 d .
N2 N 0.6373(4) 0.9291(5) 0.5588(2) 0.0440(14) Uani 1 1 d .
N3 N 0.5602(5) 0.6640(5) 0.3774(3) 0.0576(18) Uani 1 1 d .
N4 N 0.5829(5) 0.8456(6) 0.2236(3) 0.0609(18) Uani 1 1 d .
C1 C 0.0669(5) 1.0517(5) 0.4097(3) 0.0356(14) Uani 1 1 d .
H1A H 0.1453 1.0493 0.4022 0.043 Uiso 1 1 calc R
H1B H 0.0558 1.0994 0.4435 0.043 Uiso 1 1 calc R
C2 C 0.0060(5) 1.1068(6) 0.3608(2) 0.0356(15) Uani 1 1 d .
H2A H 0.0384 1.1849 0.3527 0.043 Uiso 1 1 calc R
H2B H -0.0700 1.1203 0.3713 0.043 Uiso 1 1 calc R
C3 C 0.0070(5) 1.0312(6) 0.3082(3) 0.0358(14) Uani 1 1 d .
H3A H -0.0384 0.9599 0.3130 0.043 Uiso 1 1 calc R
H3B H -0.0224 1.0771 0.2764 0.043 Uiso 1 1 calc R
C4 C 0.1345(4) 0.9177(5) 0.2563(2) 0.0267(12) Uani 1 1 d .
C5 C 0.0552(5) 0.8863(6) 0.2158(2) 0.0333(14) Uani 1 1 d .
H5A H -0.0151 0.9200 0.2165 0.040 Uiso 1 1 calc R
C6 C 0.0825(5) 0.8050(6) 0.1747(2) 0.0382(15) Uani 1 1 d .
H6A H 0.0301 0.7848 0.1469 0.046 Uiso 1 1 calc R
C7 C 0.1838(6) 0.7532(6) 0.1733(2) 0.0384(15) Uani 1 1 d .
H7A H 0.2002 0.6973 0.1453 0.046 Uiso 1 1 calc R
C8 C 0.2628(5) 0.7840(6) 0.2139(2) 0.0341(14) Uani 1 1 d .
H8A H 0.3328 0.7495 0.2129 0.041 Uiso 1 1 calc R
C9 C 0.2379(4) 0.8655(5) 0.2557(2) 0.0266(12) Uani 1 1 d .
C10 C 0.3203(4) 0.8904(5) 0.3014(2) 0.0273(12) Uani 1 1 d .
H10A H 0.3207 0.9762 0.3098 0.033 Uiso 1 1 calc R
H10B H 0.3932 0.8683 0.2887 0.033 Uiso 1 1 calc R
C11 C 0.3015(5) 0.6525(5) 0.3399(2) 0.0312(13) Uani 1 1 d .
H11A H 0.2604 0.6440 0.3045 0.037 Uiso 1 1 calc R
H11B H 0.3784 0.6348 0.3327 0.037 Uiso 1 1 calc R
C12 C 0.2589(4) 0.5642(5) 0.3817(2) 0.0273(12) Uani 1 1 d .
C13 C 0.3287(5) 0.5246(6) 0.4249(2) 0.0364(15) Uani 1 1 d .
H13A H 0.3993 0.5573 0.4287 0.044 Uiso 1 1 calc R
C14 C 0.2948(6) 0.4379(7) 0.4618(3) 0.0500(19) Uani 1 1 d .
H14A H 0.3420 0.4132 0.4911 0.060 Uiso 1 1 calc R
C15 C 0.1937(6) 0.3877(6) 0.4563(3) 0.052(2) Uani 1 1 d .
H15A H 0.1717 0.3277 0.4812 0.062 Uiso 1 1 calc R
C16 C 0.1246(6) 0.4253(6) 0.4142(3) 0.0458(18) Uani 1 1 d .
H16A H 0.0554 0.3895 0.4102 0.055 Uiso 1 1 calc R
C17 C 0.1546(5) 0.5157(5) 0.3771(3) 0.0314(13) Uani 1 1 d .
C18 C 0.0743(5) 0.5530(6) 0.3330(3) 0.0417(16) Uani 1 1 d .
H18A H 0.0144 0.4949 0.3315 0.050 Uiso 1 1 calc R
H18B H 0.1101 0.5517 0.2967 0.050 Uiso 1 1 calc R
C19 C -0.0337(5) 0.6985(6) 0.4157(2) 0.0330(14) Uani 1 1 d .
H19A H -0.1005 0.7466 0.4174 0.040 Uiso 1 1 calc R
H19B H -0.0528 0.6159 0.4251 0.040 Uiso 1 1 calc R
C20 C 0.0475(4) 0.7445(5) 0.4580(2) 0.0267(12) Uani 1 1 d .
C21 C 0.0949(5) 0.6699(6) 0.4975(3) 0.0365(14) Uani 1 1 d .
H21A H 0.0756 0.5885 0.4980 0.044 Uiso 1 1 calc R
C22 C 0.1709(5) 0.7135(7) 0.5365(3) 0.0416(16) Uani 1 1 d .
H22A H 0.2031 0.6622 0.5633 0.050 Uiso 1 1 calc R
C23 C 0.1982(5) 0.8326(7) 0.5351(2) 0.0405(16) Uani 1 1 d .
H23A H 0.2493 0.8624 0.5615 0.049 Uiso 1 1 calc R
C24 C 0.1530(5) 0.9092(6) 0.4963(2) 0.0353(15) Uani 1 1 d .
H24A H 0.1733 0.9903 0.4959 0.042 Uiso 1 1 calc R
C25 C 0.0768(4) 0.8654(5) 0.4576(2) 0.0286(13) Uani 1 1 d .
C26 C 0.6859(5) 0.9066(6) 0.3532(3) 0.0347(14) Uani 1 1 d .
C27 C 0.5744(5) 0.8650(6) 0.5395(2) 0.0313(13) Uani 1 1 d .
C28 C 0.6343(5) 0.6099(6) 0.3661(3) 0.0386(15) Uani 1 1 d .
C29 C 0.6604(6) 0.7939(7) 0.2142(3) 0.0442(17) Uani 1 1 d .

loop_
_atom_site_aniso_label
_atom_site_aniso_U_11
_atom_site_aniso_U_22
_atom_site_aniso_U_33
_atom_site_aniso_U_23
_atom_site_aniso_U_13
_atom_site_aniso_U_12
Hg1 0.02932(13) 0.04012(14) 0.03299(13) -0.00588(11) -0.00670(9) 0.00110(10)
Hg2 0.02276(12) 0.05167(17) 0.04506(16) -0.00833(12) -0.00643(10) 0.00725(11)
S1 0.0201(6) 0.0280(7) 0.0225(7) -0.0036(6) 0.0001(5) -0.0013(5)
S2 0.0174(6) 0.0364(8) 0.0298(7) -0.0058(6) 0.0009(5) -0.0010(6)
S3 0.0271(8) 0.0310(9) 0.0735(12) -0.0077(8) 0.0108(8) 0.0006(7)
S4 0.0393(9) 0.0477(10) 0.0406(9) 0.0063(8) -0.0087(7) -0.0060(8)
S5 0.0296(9) 0.0364(10) 0.1056(17) 0.0098(10) 0.0137(10) 0.0071(7)
S6 0.0373(9) 0.0618(12) 0.0440(10) -0.0063(9) -0.0055(8) 0.0131(8)
O1 0.031(2) 0.035(2) 0.034(2) -0.0021(19) 0.0009(18) -0.0019(18)
O2 0.024(2) 0.037(2) 0.031(2) -0.0083(19) 0.0032(16) 0.0009(17)
N1 0.031(3) 0.037(3) 0.068(4) -0.009(3) 0.005(3) -0.008(2)
N2 0.037(3) 0.051(4) 0.044(3) 0.001(3) -0.006(3) 0.002(3)
N3 0.034(3) 0.036(3) 0.104(5) -0.014(3) 0.021(3) -0.005(3)
N4 0.042(4) 0.080(5) 0.060(4) 0.008(4) -0.009(3) 0.026(3)
C1 0.040(4) 0.033(3) 0.034(3) -0.006(3) 0.005(3) -0.001(3)
C2 0.035(3) 0.034(3) 0.039(4) 0.003(3) 0.015(3) 0.009(3)
C3 0.026(3) 0.044(4) 0.037(3) 0.000(3) 0.002(3) 0.008(3)
C4 0.026(3) 0.030(3) 0.025(3) 0.000(2) 0.001(2) -0.001(2)
C5 0.028(3) 0.043(4) 0.029(3) 0.003(3) -0.010(2) -0.003(3)
C6 0.049(4) 0.040(4) 0.026(3) -0.003(3) -0.009(3) -0.008(3)
C7 0.058(4) 0.036(4) 0.021(3) -0.005(3) 0.008(3) -0.005(3)
C8 0.036(3) 0.036(3) 0.031(3) 0.002(3) 0.006(3) 0.002(3)
C9 0.025(3) 0.028(3) 0.027(3) 0.000(2) 0.005(2) -0.002(2)
C10 0.020(3) 0.027(3) 0.034(3) 0.002(3) 0.004(2) 0.001(2)
C11 0.029(3) 0.029(3) 0.036(3) -0.003(3) 0.002(3) -0.001(2)
C12 0.026(3) 0.027(3) 0.029(3) -0.003(2) 0.004(2) 0.003(2)
C13 0.031(3) 0.043(4) 0.035(3) 0.003(3) 0.000(3) 0.008(3)
C14 0.059(5) 0.056(5) 0.035(4) 0.016(3) 0.010(3) 0.030(4)
C15 0.056(5) 0.039(4) 0.063(5) 0.014(4) 0.034(4) 0.015(3)
C16 0.041(4) 0.026(3) 0.071(5) -0.004(3) 0.027(4) 0.000(3)
C17 0.027(3) 0.028(3) 0.039(3) -0.006(3) 0.004(3) 0.004(2)
C18 0.030(3) 0.041(4) 0.053(4) -0.018(3) -0.005(3) 0.003(3)
C19 0.030(3) 0.040(3) 0.029(3) -0.006(3) 0.010(3) -0.006(3)
C20 0.020(3) 0.035(3) 0.026(3) -0.004(2) 0.007(2) 0.001(2)
C21 0.036(3) 0.038(4) 0.036(3) -0.003(3) 0.004(3) 0.001(3)
C22 0.039(4) 0.059(5) 0.026(3) 0.000(3) -0.001(3) 0.007(3)
C23 0.027(3) 0.070(5) 0.024(3) -0.009(3) -0.001(2) -0.001(3)
C24 0.033(3) 0.046(4) 0.027(3) -0.008(3) 0.011(3) -0.008(3)
C25 0.019(3) 0.043(4) 0.024(3) -0.004(3) 0.006(2) 0.003(2)
C26 0.024(3) 0.033(3) 0.047(4) -0.009(3) -0.001(3) -0.006(3)
C27 0.029(3) 0.037(4) 0.028(3) 0.004(3) 0.000(3) 0.014(3)
C28 0.031(3) 0.031(3) 0.053(4) -0.006(3) 0.002(3) -0.007(3)
C29 0.038(4) 0.053(4) 0.041(4) 0.000(3) -0.012(3) 0.003(3)

loop_
_atom_type_symbol
_atom_type_description
_atom_type_scat_dispersion_real
_atom_type_scat_dispersion_imag
_atom_type_scat_source
C C 0.0033 0.0016 'International Tables Vol C Tables 4.2.6.8 and 6.1.1.4'
H H 0.0000 0.0000 'International Tables Vol C Tables 4.2.6.8 and 6.1.1.4'
N N 0.0061 0.0033 'International Tables Vol C Tables 4.2.6.8 and 6.1.1.4'
O O 0.0106 0.0060 'International Tables Vol C Tables 4.2.6.8 and 6.1.1.4'
S S 0.1246 0.1234 'International Tables Vol C Tables 4.2.6.8 and 6.1.1.4'
Hg Hg -2.3894 9.2266 'International Tables Vol C Tables 4.2.6.8 and 6.1.1.4'

loop_
_geom_angle_atom_site_label_1
_geom_angle_atom_site_label_2
_geom_angle_atom_site_label_3
_geom_angle
_geom_angle_site_symmetry_1
_geom_angle_site_symmetry_3
S4 Hg1 S3 130.92(7) . .
S4 Hg1 N3 96.18(19) . .
S3 Hg1 N3 94.52(16) . .
S4 Hg1 S1 117.62(6) . .
S3 Hg1 S1 109.32(8) . .
N3 Hg1 S1 93.43(17) . .
S6 Hg2 N1 103.39(16) . .
S6 Hg2 S2 137.68(6) . 1_655
N1 Hg2 S2 91.66(14) . 1_655
S6 Hg2 S5 115.13(9) . .
N1 Hg2 S5 95.44(16) . .
S2 Hg2 S5 102.20(8) 1_655 .
C10 S1 C11 101.0(3) . .
C10 S1 Hg1 99.22(18) . .
C11 S1 Hg1 103.8(2) . .
C19 S2 C18 104.6(3) . .
C19 S2 Hg2 99.0(2) . 1_455
C18 S2 Hg2 100.9(2) . 1_455
C26 S3 Hg1 100.0(2) . .
C27 S4 Hg1 97.9(2) . .
C28 S5 Hg2 97.0(2) . .
C29 S6 Hg2 96.8(2) . .
C25 O1 C1 117.0(5) . .
C4 O2 C3 117.2(4) . .
C26 N1 Hg2 145.7(5) . .
C28 N3 Hg1 153.3(5) . .
O1 C1 C2 108.2(5) . .
C1 C2 C3 113.8(5) . .
O2 C3 C2 108.1(5) . .
O2 C4 C9 115.8(5) . .
O2 C4 C5 123.9(5) . .
C9 C4 C5 120.3(5) . .
C6 C5 C4 118.8(6) . .
C7 C6 C5 121.7(6) . .
C6 C7 C8 119.6(6) . .
C9 C8 C7 120.1(6) . .
C8 C9 C4 119.6(5) . .
C8 C9 C10 119.4(5) . .
C4 C9 C10 120.9(5) . .
C9 C10 S1 111.3(4) . .
C12 C11 S1 111.6(4) . .
C17 C12 C13 118.8(6) . .
C17 C12 C11 122.3(5) . .
C13 C12 C11 118.8(5) . .
C14 C13 C12 120.5(6) . .
C15 C14 C13 120.8(7) . .
C14 C15 C16 119.5(7) . .
C15 C16 C17 121.5(7) . .
C12 C17 C16 119.0(6) . .
C12 C17 C18 122.7(6) . .
C16 C17 C18 118.3(6) . .
C17 C18 S2 113.6(4) . .
C20 C19 S2 112.9(4) . .
C21 C20 C25 119.1(5) . .
C21 C20 C19 121.4(6) . .
C25 C20 C19 119.6(5) . .
C20 C21 C22 120.9(6) . .
C23 C22 C21 118.9(6) . .
C24 C23 C22 121.7(6) . .
C23 C24 C25 119.2(6) . .
O1 C25 C24 124.2(6) . .
O1 C25 C20 115.6(5) . .
C24 C25 C20 120.2(6) . .
N1 C26 S3 175.0(6) . .
N2 C27 S4 175.7(6) . .
N3 C28 S5 177.3(6) . .
N4 C29 S6 177.2(7) . .

loop_
_geom_bond_atom_site_label_1
_geom_bond_atom_site_label_2
_geom_bond_distance
_geom_bond_site_symmetry_2
Hg1 S4 2.455(3) .
Hg1 S3 2.512(2) .
Hg1 N3 2.535(6) .
Hg1 S1 2.577(2) .
Hg2 S6 2.420(3) .
Hg2 N1 2.464(6) .
Hg2 S2 2.528(3) 1_655
Hg2 S5 2.589(3) .
S1 C10 1.847(6) .
S1 C11 1.850(6) .
S2 C19 1.845(6) .
S2 C18 1.855(7) .
S2 Hg2 2.528(3) 1_455
S3 C26 1.674(7) .
S4 C27 1.687(7) .
S5 C28 1.663(7) .
S6 C29 1.696(8) .
O1 C25 1.374(7) .
O1 C1 1.442(7) .
O2 C4 1.373(7) .
O2 C3 1.442(7) .
N1 C26 1.153(8) .
N2 C27 1.155(8) .
N3 C28 1.139(8) .
N4 C29 1.148(9) .
C1 C2 1.519(9) .
C2 C3 1.529(9) .
C4 C9 1.408(8) .
C4 C5 1.415(8) .
C5 C6 1.398(9) .
C6 C7 1.384(9) .
C7 C8 1.412(9) .
C8 C9 1.404(8) .
C9 C10 1.513(8) .
C11 C12 1.520(8) .
C12 C17 1.404(8) .
C12 C13 1.412(8) .
C13 C14 1.394(9) .
C14 C15 1.377(11) .
C15 C16 1.381(11) .
C16 C17 1.412(9) .
C17 C18 1.502(9) .
C19 C20 1.511(8) .
C20 C21 1.391(8) .
C20 C25 1.413(8) .
C21 C22 1.406(9) .
C22 C23 1.388(10) .
C23 C24 1.384(9) .
C24 C25 1.404(8) .
